data_8107618
loop_
_publ_author_name
'Zhong, Zhi-Guo'
'Li, Jing'
'Feng, Yu-Quan'

_publ_section_title
;
 Crystal structure of bis(\m2-azido-\k2 N:N)-tetrakis(azido-\k1
 N)-tetrakis(1,10-phenanthroline-\k2 N,N&#x2032;)dibismuth(III),
 C48H32N26Bi2
;
_journal_issue 5
_journal_name_full 'Zeitschrift f\"ur Kristallographie - New Crystal Structures'
_journal_page_first 983
_journal_page_last 985
_journal_paper_doi 10.1515/ncrs-2023-0312
_journal_volume 238
_journal_year 2023
_chemical_formula_moiety 'C48 H32 Bi2 N26'
_chemical_formula_sum 'C48 H32 Bi2 N26'
_chemical_formula_weight 1390.92
_space_group_crystal_system triclinic
_space_group_IT_number 2
_space_group_name_Hall '-P 1'
_space_group_name_H-M_alt 'P -1'
_symmetry_Int_Tables_number 2
_cell_angle_alpha 83.816(10)
_cell_angle_beta 74.471(10)
_cell_angle_gamma 66.120(8)
_cell_formula_units_Z 1
_cell_length_a 9.781(5)
_cell_length_b 11.667(6)
_cell_length_c 11.973(7)
_cell_measurement_reflns_used 2079
_cell_measurement_temperature 293(2)
_cell_measurement_theta_max 23.00
_cell_measurement_theta_min 2.60
_cell_volume 1203.7(11)
_computing_cell_refinement 'SAINT v7.60A (Bruker, 2009)'
_computing_data_collection 'Bruker SMART'
_computing_data_reduction 'SAINT v7.60A (Bruker, 2009)'
_computing_molecular_graphics 'Olex2 (Dolomanov et al., 2009)'
_computing_publication_material 'Olex2 (Dolomanov et al., 2009)'
_computing_structure_refinement 'olex2.refine (Bourhis et al., 2015)'
_computing_structure_solution 'Bruker SHELXTL'
_diffrn_ambient_temperature 293(2)
_diffrn_measured_fraction_theta_full 0.9939
_diffrn_measured_fraction_theta_max 0.9939
_diffrn_measurement_device_type 'CCD area detector'
_diffrn_measurement_method 'phi and omega scans'
_diffrn_radiation_monochromator graphite
_diffrn_radiation_type 'Mo K\a'
_diffrn_radiation_wavelength 0.71073
_diffrn_reflns_av_R_equivalents 0.0324
_diffrn_reflns_av_unetI/netI 0.0915
_diffrn_reflns_limit_h_max 13
_diffrn_reflns_limit_h_min -7
_diffrn_reflns_limit_k_max 15
_diffrn_reflns_limit_k_min -15
_diffrn_reflns_limit_l_max 15
_diffrn_reflns_limit_l_min -12
_diffrn_reflns_number 7846
_diffrn_reflns_theta_full 25.0998
_diffrn_reflns_theta_max 25.10
_diffrn_reflns_theta_min 1.91
_exptl_absorpt_coefficient_mu 7.366
_exptl_absorpt_correction_T_max 0.3506
_exptl_absorpt_correction_T_min 0.2503
_exptl_absorpt_correction_type multi-scan
_exptl_absorpt_process_details SADABS
_exptl_crystal_colour yellow
_exptl_crystal_colour_primary yellow
_exptl_crystal_density_diffrn 1.9186
_exptl_crystal_density_meas .
_exptl_crystal_density_method 'not measured'
_exptl_crystal_description block
_exptl_crystal_F_000 660.4433
_exptl_crystal_size_max 0.26
_exptl_crystal_size_mid 0.21
_exptl_crystal_size_min 0.18
_refine_diff_density_max 1.5409
_refine_diff_density_min -1.3415
_refine_diff_density_rms 0.2177
_refine_ls_d_res_high 0.8377
_refine_ls_d_res_low 10.6682
_refine_ls_goodness_of_fit_ref 1.0194
_refine_ls_hydrogen_treatment constr
_refine_ls_matrix_type full
_refine_ls_number_constraints 32
_refine_ls_number_parameters 343
_refine_ls_number_reflns 4254
_refine_ls_number_restraints 64
_refine_ls_restrained_S_all 1.0112
_refine_ls_R_factor_all 0.0615
_refine_ls_R_factor_gt 0.0435
_refine_ls_shift/su_max 0.0006
_refine_ls_shift/su_mean 0.0000
_refine_ls_structure_factor_coef Fsqd
_refine_ls_weighting_details 'w=1/[\s^2^(Fo^2^)+(0.0488P)^2^] where P=(Fo^2^+2Fc^2^)/3'
_refine_ls_weighting_scheme calc
_refine_ls_wR_factor_gt 0.0962
_refine_ls_wR_factor_ref 0.1035
_reflns_Friedel_coverage 0.0
_reflns_limit_h_max 11
_reflns_limit_h_min -10
_reflns_limit_k_max 13
_reflns_limit_k_min -13
_reflns_limit_l_max 14
_reflns_limit_l_min 0
_reflns_number_gt 3351
_reflns_number_total 4254
_reflns_threshold_expression I>=2u(I)
_cod_data_source_file suppl_j_ncrs-2023-0312_suppl_001.cif
_cod_data_source_block A
_cod_depositor_comments
;
The following automatic conversions were performed:

data item '_exptl_absorpt_correction_type' value 'Multi-scan' was
changed to 'multi-scan' in accordance with the built-in table derived
from the CIF Core dictionary named 'cif_core.dic' version 2.4.5 last
updated on 2014-11-21.

Automatic conversion script
Id: cif_fix_values 8738 2021-04-28 16:35:53Z antanas 
;
_cod_database_code 8107618
_olex2_refinement_description
;
1. Fixed Uiso
 At 1.2 times of:
  All C(H) groups
2. Rigid bond restraints
 N8, N9, N9, N10, C19, C22
 with sigma for 1-2 distances of 0.01 and sigma for 1-3 distances of 0.01
3. Uiso/Uaniso restraints and constraints
Uanis(N10) \\sim Ueq, Uanis(N8) \\sim Ueq, Uanis(C21) \\sim Ueq, Uanis(C20)
\\sim Ueq, Uanis(N9) \\sim Ueq, Uanis(C22) \\sim Ueq, Uanis(N7) \\sim Ueq,
Uanis(C15) \\sim Ueq, Uanis(C14) \\sim Ueq, Uanis(C16) \\sim Ueq: with sigma of
0.01 and sigma for terminal atoms of 0.02
4.a Aromatic/amide H refined with riding coordinates:
 C11(H11), C10(H10), C12(H12), C24(H24), C8(H8), C1(H1), C9(H9), C2(H2),
 C21(H21), C3(H3), C20(H20), C13(H13), C22(H22), C23(H23), C15(H15), C14(H14)
;
_olex2_submission_special_instructions 'No special instructions were received'

loop_
_space_group_symop_id
_space_group_symop_operation_xyz
1 x,y,z
2 -x,-y,-z

loop_
_atom_site_label
_atom_site_type_symbol
_atom_site_fract_x
_atom_site_fract_y
_atom_site_fract_z
_atom_site_U_iso_or_equiv
_atom_site_adp_type
_atom_site_occupancy
_atom_site_refinement_flags_posn
_atom_site_refinement_flags_adp
Bi1 Bi 0.14456(3) 0.89825(3) 0.83876(3) 0.04363(14) Uani 1.000000 . .
C1 C 0.3471(10) 1.0973(9) 0.7947(8) 0.052(2) Uani 1.000000 . .
H1 H 0.3842(10) 1.0490(9) 0.8555(8) 0.062(3) Uiso 1.000000 R .
C2 C 0.4088(11) 1.1824(10) 0.7426(9) 0.060(3) Uani 1.000000 . .
H2 H 0.4865(11) 1.1913(10) 0.7672(9) 0.072(3) Uiso 1.000000 R .
C3 C 0.3542(11) 1.2531(10) 0.6546(10) 0.066(3) Uani 1.000000 . .
H3 H 0.3973(11) 1.3090(10) 0.6169(10) 0.079(3) Uiso 1.000000 R .
C4 C 0.2337(11) 1.2432(10) 0.6195(9) 0.059(3) Uani 1.000000 . .
C5 C 0.1796(10) 1.1533(9) 0.6751(8) 0.051(2) Uani 1.000000 . .
C6 C 0.0584(9) 1.1373(9) 0.6420(7) 0.046(2) Uani 1.000000 . .
C7 C -0.0054(12) 1.2188(10) 0.5573(9) 0.063(3) Uani 1.000000 . .
C8 C 0.0547(14) 1.3070(10) 0.5043(10) 0.076(3) Uani 1.000000 . .
H8 H 0.0109(14) 1.3597(10) 0.4482(10) 0.091(4) Uiso 1.000000 R .
C9 C 0.1713(13) 1.3181(11) 0.5311(10) 0.075(3) Uani 1.000000 . .
H9 H 0.2117(13) 1.3750(11) 0.4917(10) 0.090(4) Uiso 1.000000 R .
C10 C -0.1298(11) 1.2039(10) 0.5307(9) 0.064(3) Uani 1.000000 . .
H10 H -0.1787(11) 1.2566(10) 0.4768(9) 0.076(3) Uiso 1.000000 R .
C11 C -0.1783(11) 1.1131(11) 0.5833(8) 0.064(3) Uani 1.000000 . .
H11 H -0.2595(11) 1.1033(11) 0.5650(8) 0.077(4) Uiso 1.000000 R .
C12 C -0.1066(10) 1.0353(10) 0.6644(8) 0.056(3) Uani 1.000000 . .
H12 H -0.1392(10) 0.9723(10) 0.6984(8) 0.067(3) Uiso 1.000000 R .
C13 C 0.5433(12) 0.7864(11) 0.8344(14) 0.096(5) Uani 1.000000 . .
H13 H 0.5462(12) 0.8319(11) 0.7657(14) 0.115(6) Uiso 1.000000 R .
C14 C 0.6823(13) 0.7326(11) 0.8829(13) 0.086(3) Uani 1.000000 . U
H14 H 0.7749(13) 0.7410(11) 0.8479(13) 0.103(4) Uiso 1.000000 R .
C15 C 0.6581(17) 0.6697(13) 0.9846(14) 0.103(4) Uani 1.000000 . U
H15 H 0.7429(17) 0.6374(13) 1.0168(14) 0.124(5) Uiso 1.000000 R .
C16 C 0.5454(16) 0.6468(12) 1.0433(13) 0.087(4) Uani 1.000000 . U
C17 C 0.4161(14) 0.7014(10) 0.9890(12) 0.079(4) Uani 1.000000 . .
C18 C 0.2834(14) 0.6792(9) 1.0445(9) 0.063(3) Uani 1.000000 . .
C19 C 0.2739(16) 0.6045(10) 1.1502(12) 0.084(4) Uani 1.000000 . U
C20 C 0.401(2) 0.5616(14) 1.1937(15) 0.116(5) Uani 1.000000 . U
H20 H 0.397(2) 0.5170(14) 1.2629(15) 0.139(6) Uiso 1.000000 R .
C21 C 0.5253(15) 0.5779(11) 1.1469(11) 0.081(3) Uani 1.000000 . U
H21 H 0.6068(15) 0.5428(11) 1.1825(11) 0.098(4) Uiso 1.000000 R .
C22 C 0.1409(19) 0.5832(13) 1.1887(13) 0.097(4) Uani 1.000000 . U
H22 H 0.1316(19) 0.5356(13) 1.2556(13) 0.117(5) Uiso 1.000000 R .
C23 C 0.0280(18) 0.6241(12) 1.1394(12) 0.102(5) Uani 1.000000 . .
H23 H -0.0591(18) 0.6058(12) 1.1680(12) 0.122(6) Uiso 1.000000 R .
C24 C 0.0436(14) 0.6966(10) 1.0415(10) 0.072(3) Uani 1.000000 . .
H24 H -0.0377(14) 0.7284(10) 1.0056(10) 0.087(4) Uiso 1.000000 R .
N1 N 0.2352(8) 1.0808(7) 0.7616(6) 0.0478(18) Uani 1.000000 . .
N2 N 0.0086(8) 1.0484(7) 0.6951(6) 0.050(2) Uani 1.000000 . .
N3 N 0.4181(8) 0.7697(8) 0.8881(8) 0.062(2) Uani 1.000000 . .
N4 N 0.1632(10) 0.7236(7) 0.9958(7) 0.058(2) Uani 1.000000 . .
N5 N 0.0269(9) 0.7798(8) 0.7840(8) 0.068(3) Uani 1.000000 . .
N6 N 0.0867(9) 0.6760(9) 0.7631(7) 0.054(2) Uani 1.000000 . .
N7 N 0.1408(14) 0.5752(11) 0.7396(12) 0.107(4) Uani 1.000000 . U
N8 N 0.3295(14) 0.8334(12) 0.6514(9) 0.101(3) Uani 1.000000 . U
N9 N 0.3992(16) 0.7350(14) 0.6343(11) 0.108(4) Uani 1.000000 . U
N10 N 0.5003(19) 0.6176(15) 0.5956(15) 0.162(6) Uani 1.000000 . U
N11 N 0.1249(8) 1.0022(7) 1.0353(6) 0.0491(19) Uani 1.000000 . .
N12 N 0.2372(8) 0.9873(6) 1.0674(6) 0.0463(18) Uani 1.000000 . .
N13 N 0.3426(9) 0.9750(9) 1.0968(8) 0.072(3) Uani 1.000000 . .

loop_
_atom_site_aniso_label
_atom_site_aniso_U_11
_atom_site_aniso_U_22
_atom_site_aniso_U_33
_atom_site_aniso_U_12
_atom_site_aniso_U_13
_atom_site_aniso_U_23
Bi1 0.03548(18) 0.0533(2) 0.0432(2) -0.01189(14) -0.01844(14) -0.00483(15)
N10 0.173(12) 0.124(8) 0.166(12) -0.047(6) -0.034(7) 0.036(7)
N12 0.038(4) 0.045(4) 0.047(5) -0.005(3) -0.013(4) -0.007(4)
N3 0.036(4) 0.061(5) 0.093(7) -0.012(4) -0.022(4) -0.022(5)
N1 0.050(4) 0.053(5) 0.040(4) -0.015(4) -0.021(3) 0.001(4)
N2 0.039(4) 0.073(6) 0.038(4) -0.015(4) -0.018(3) -0.007(4)
N11 0.034(4) 0.068(5) 0.046(4) -0.014(3) -0.016(3) -0.015(4)
C11 0.045(5) 0.101(9) 0.044(6) -0.017(6) -0.023(5) -0.005(6)
C10 0.048(6) 0.081(8) 0.051(6) -0.011(5) -0.020(5) 0.005(6)
C12 0.043(5) 0.078(7) 0.046(6) -0.017(5) -0.016(4) -0.011(5)
N6 0.054(5) 0.058(6) 0.063(6) -0.023(4) -0.033(4) 0.005(5)
N5 0.060(5) 0.054(6) 0.096(7) -0.010(4) -0.041(5) -0.015(5)
N13 0.047(5) 0.103(7) 0.073(6) -0.021(5) -0.034(4) -0.016(5)
C6 0.041(5) 0.054(6) 0.035(5) -0.010(4) -0.010(4) -0.003(4)
C7 0.077(7) 0.064(7) 0.045(6) -0.016(6) -0.027(5) 0.000(5)
C24 0.086(8) 0.064(7) 0.061(8) -0.034(6) -0.000(6) 0.002(6)
C8 0.093(8) 0.060(7) 0.067(8) -0.016(6) -0.037(6) 0.018(6)
C1 0.048(5) 0.056(6) 0.050(6) -0.015(5) -0.019(4) -0.005(5)
N8 0.112(7) 0.111(6) 0.071(5) -0.019(4) -0.039(4) -0.019(4)
C9 0.082(8) 0.081(8) 0.072(8) -0.036(6) -0.037(6) 0.024(6)
C5 0.048(5) 0.056(6) 0.047(6) -0.014(5) -0.014(4) -0.006(5)
N4 0.067(5) 0.044(5) 0.059(5) -0.013(4) -0.022(4) -0.003(4)
C4 0.054(6) 0.063(7) 0.056(6) -0.014(5) -0.022(5) -0.004(5)
C2 0.061(6) 0.070(7) 0.060(7) -0.033(5) -0.020(5) 0.001(6)
C18 0.084(8) 0.047(6) 0.057(7) -0.005(5) -0.043(6) -0.010(5)
C21 0.096(7) 0.065(6) 0.085(6) -0.012(4) -0.054(4) -0.006(4)
C3 0.066(7) 0.061(7) 0.066(7) -0.028(5) -0.007(6) 0.002(6)
C17 0.085(8) 0.045(6) 0.104(10) 0.015(6) -0.072(8) -0.036(7)
C20 0.145(9) 0.094(7) 0.113(8) -0.041(4) -0.043(4) -0.008(4)
N9 0.128(7) 0.118(6) 0.091(6) -0.055(4) -0.045(4) 0.020(4)
C13 0.045(6) 0.077(8) 0.161(14) -0.012(6) -0.016(7) -0.053(9)
C22 0.126(8) 0.082(7) 0.082(7) -0.038(4) -0.027(4) -0.003(4)
N7 0.104(8) 0.077(7) 0.162(10) -0.032(5) -0.074(6) 0.003(6)
C23 0.134(13) 0.076(9) 0.074(10) -0.034(9) 0.005(8) -0.020(8)
C19 0.100(8) 0.049(7) 0.095(9) 0.011(6) -0.063(7) -0.032(6)
C15 0.096(8) 0.086(7) 0.121(8) -0.019(4) -0.034(4) -0.028(4)
C14 0.055(5) 0.072(6) 0.130(8) -0.022(4) -0.013(4) -0.032(4)
C16 0.092(7) 0.071(6) 0.101(7) -0.029(4) -0.025(4) -0.019(4)

loop_
_atom_type_symbol
_atom_type_scat_dispersion_real
_atom_type_scat_dispersion_imag
_atom_type_scat_Cromer_Mann_a1
_atom_type_scat_Cromer_Mann_a2
_atom_type_scat_Cromer_Mann_a3
_atom_type_scat_Cromer_Mann_a4
_atom_type_scat_Cromer_Mann_b1
_atom_type_scat_Cromer_Mann_b2
_atom_type_scat_Cromer_Mann_b3
_atom_type_scat_Cromer_Mann_b4
_atom_type_scat_Cromer_Mann_c
_atom_type_scat_source
_atom_type_scat_dispersion_source
H 0.00000 0.00000 0.49300 0.32291 0.14019 0.04081 10.51090 26.12570 3.14236 57.79970 0.0030380000826 'International Tables Volume C Table 6.1.1.4 (pp. 500-502)' 'Henke, Gullikson and Davis, At. Data and Nucl. Data Tables, 1993, 54, 2'
C 0.00347 0.00161 2.31000 1.02000 1.58860 0.86500 20.84390 10.20750 0.56870 51.65120 0.215599998832 'International Tables Volume C Table 6.1.1.4 (pp. 500-502)' 'Henke, Gullikson and Davis, At. Data and Nucl. Data Tables, 1993, 54, 2'
Bi -3.98376 10.58997 33.36890 12.95100 16.58770 6.46920 0.70400 2.92380 8.79370 48.00930 13.5782003403 'International Tables Volume C Table 6.1.1.4 (pp. 500-502)' 'Henke, Gullikson and Davis, At. Data and Nucl. Data Tables, 1993, 54, 2'
N 0.00653 0.00323 12.21260 3.13220 2.01250 1.16630 0.00570 9.89330 28.99750 0.58260 -11.5290002823 'International Tables Volume C Table 6.1.1.4 (pp. 500-502)' 'Henke, Gullikson and Davis, At. Data and Nucl. Data Tables, 1993, 54, 2'

loop_
_geom_angle_atom_site_label_1
_geom_angle_atom_site_label_2
_geom_angle_atom_site_label_3
_geom_angle
_geom_angle_site_symmetry_1
_geom_angle_site_symmetry_3
N1 Bi1 N3 88.7(2) . .
N2 Bi1 N3 144.5(3) . .
N2 Bi1 N1 63.5(2) . .
N11 Bi1 N3 132.5(3) 2_577 .
N11 Bi1 N1 106.5(2) 2_577 .
N11 Bi1 N2 79.2(2) 2_577 .
N5 Bi1 N3 116.6(3) . .
N5 Bi1 N1 140.1(3) . .
N5 Bi1 N2 79.8(3) . .
N5 Bi1 N11 79.6(3) . 2_577
N8 Bi1 N3 74.7(3) . .
N8 Bi1 N1 72.4(3) . .
N8 Bi1 N2 76.0(3) . .
N8 Bi1 N11 152.7(3) . 2_577
N8 Bi1 N5 84.7(4) . .
N4 Bi1 N3 61.9(3) . .
N4 Bi1 N1 143.2(2) . .
N4 Bi1 N2 151.8(3) . .
N4 Bi1 N11 82.1(3) . 2_577
N4 Bi1 N5 76.1(3) . .
N4 Bi1 N8 115.7(4) . .
N13 N12 N11 178.9(10) . .
C17 N3 Bi1 116.2(7) . .
C13 N3 Bi1 123.5(9) . .
C13 N3 C17 119.1(11) . .
C1 N1 Bi1 123.1(6) . .
C5 N1 Bi1 118.4(6) . .
C5 N1 C1 118.1(8) . .
C12 N2 Bi1 120.9(7) . .
C6 N2 Bi1 120.4(5) . .
C6 N2 C12 118.4(8) . .
N12 N11 Bi1 122.5(5) . 2_577
C10 C11 H11 120.1(6) . .
C12 C11 H11 120.1(7) . .
C12 C11 C10 119.8(9) . .
H10 C10 C11 119.8(6) . .
C7 C10 C11 120.5(9) . .
C7 C10 H10 119.8(6) . .
C11 C12 N2 121.9(10) . .
H12 C12 N2 119.1(6) . .
H12 C12 C11 119.1(7) . .
N7 N6 N5 176.9(10) . .
N6 N5 Bi1 124.1(6) . .
C7 C6 N2 123.6(9) . .
C5 C6 N2 119.0(8) . .
C5 C6 C7 117.4(9) . .
C6 C7 C10 115.7(10) . .
C8 C7 C10 124.0(10) . .
C8 C7 C6 120.3(10) . .
N4 C24 H24 117.5(7) . .
C23 C24 H24 117.5(9) . .
C23 C24 N4 125.0(13) . .
H8 C8 C7 118.8(6) . .
C9 C8 C7 122.4(10) . .
C9 C8 H8 118.8(7) . .
H1 C1 N1 118.6(5) . .
C2 C1 N1 122.8(9) . .
C2 C1 H1 118.6(6) . .
N9 N8 Bi1 119.4(12) . .
H9 C9 C8 120.3(7) . .
C4 C9 C8 119.4(11) . .
C4 C9 H9 120.3(7) . .
C6 C5 N1 117.9(9) . .
C4 C5 N1 122.7(8) . .
C4 C5 C6 119.5(9) . .
C24 N4 Bi1 119.3(7) . .
C18 N4 Bi1 120.0(8) . .
C18 N4 C24 119.5(11) . .
C5 C4 C9 121.0(9) . .
C3 C4 C9 122.3(10) . .
C3 C4 C5 116.7(9) . .
H2 C2 C1 120.7(6) . .
C3 C2 C1 118.7(9) . .
C3 C2 H2 120.7(6) . .
C17 C18 N4 118.6(11) . .
C19 C18 N4 118.8(12) . .
C19 C18 C17 122.5(11) . .
C20 C21 H21 118.4(10) . .
C16 C21 H21 118.4(8) . .
C16 C21 C20 123.3(14) . .
C2 C3 C4 121.0(10) . .
H3 C3 C4 119.5(6) . .
H3 C3 C2 119.5(6) . .
C18 C17 N3 119.2(9) . .
C16 C17 N3 124.4(14) . .
C16 C17 C18 116.3(13) . .
H20 C20 C21 117.4(10) . .
C19 C20 C21 125.1(18) . .
C19 C20 H20 117.4(11) . .
N8 N9 N10 170.1(17) . .
H13 C13 N3 119.9(8) . .
C14 C13 N3 120.2(14) . .
C14 C13 H13 119.9(8) . .
C23 C22 H22 117.5(11) . .
C19 C22 H22 117.5(9) . .
C19 C22 C23 125.1(16) . .
C22 C23 C24 116.2(16) . .
H23 C23 C24 121.9(9) . .
H23 C23 C22 121.9(11) . .
C20 C19 C18 115.2(15) . .
C22 C19 C18 115.4(11) . .
C22 C19 C20 129.4(17) . .
C14 C15 H15 113.4(8) . .
C16 C15 H15 113.4(11) . .
C16 C15 C14 133.1(16) . .
C15 C14 C13 112.5(12) . .
H14 C14 C13 123.8(8) . .
H14 C14 C15 123.8(8) . .
C17 C16 C21 117.5(13) . .
C15 C16 C21 131.9(15) . .
C15 C16 C17 110.6(16) . .

loop_
_geom_bond_atom_site_label_1
_geom_bond_atom_site_label_2
_geom_bond_distance
_geom_bond_site_symmetry_2
Bi1 N3 2.676(8) .
Bi1 N1 2.615(8) .
Bi1 N2 2.546(7) .
Bi1 N11 2.518(7) 2_577
Bi1 N5 2.356(8) .
Bi1 N8 2.442(11) .
Bi1 N4 2.603(9) .
N10 N9 1.365(18) .
N12 N11 1.200(9) .
N12 N13 1.128(9) .
N3 C17 1.375(15) .
N3 C13 1.302(14) .
N1 C1 1.346(11) .
N1 C5 1.351(11) .
N2 C12 1.342(11) .
N2 C6 1.349(12) .
C11 H11 0.9300 .
C11 C10 1.359(14) .
C11 C12 1.384(14) .
C10 H10 0.9300 .
C10 C7 1.415(14) .
C12 H12 0.9300 .
N6 N5 1.133(11) .
N6 N7 1.109(12) .
C6 C7 1.404(13) .
C6 C5 1.430(12) .
C7 C8 1.399(15) .
C24 H24 0.9300 .
C24 N4 1.299(13) .
C24 C23 1.381(17) .
C8 H8 0.9300 .
C8 C9 1.321(15) .
C1 H1 0.9300 .
C1 C2 1.375(13) .
N8 N9 1.081(14) .
C9 H9 0.9300 .
C9 C4 1.404(14) .
C5 C4 1.390(14) .
N4 C18 1.342(12) .
C4 C3 1.403(13) .
C2 H2 0.9300 .
C2 C3 1.354(14) .
C18 C17 1.403(17) .
C18 C19 1.461(17) .
C21 H21 0.9300 .
C21 C20 1.272(18) .
C21 C16 1.417(17) .
C3 H3 0.9300 .
C17 C16 1.458(16) .
C20 H20 0.9300 .
C20 C19 1.36(2) .
C13 H13 0.9300 .
C13 C14 1.494(17) .
C22 H22 0.9300 .
C22 C23 1.288(19) .
C22 C19 1.372(19) .
C23 H23 0.9300 .
C15 H15 0.9300 .
C15 C14 1.368(18) .
C15 C16 1.251(18) .
C14 H14 0.9300 .

loop_
_restr_U_iso_atom_site_label
_restr_U_iso_weight_param
N10 0.0200
N8 0.0100
C21 0.0100
C20 0.0100
N9 0.0100
C22 0.0100
N7 0.0200
C15 0.0100
C14 0.0100
C16 0.0100

loop_
_restr_U_rigid_atom_site_label_1
_restr_U_rigid_atom_site_label_2
_restr_U_rigid_target_weight_param
_restr_U_rigid_U_parallel
_restr_U_rigid_diff
N10 N8 0.0100 0.1180 0.0465
N10 N9 0.0100 0.1386 0.0144
N8 N9 0.0100 0.1128 -0.0277
C22 C19 0.0100 0.1384 -0.0262
